data_4335230
loop_
_publ_author_name
'Samundeeswari Mariappan Balasekaran'
'Matthias Molski'
'Johann Spandl'
'Adelheid Hagenbach'
'Roger Alberto'
'Ulrich Abram'

_publ_contact_author
;
      Ulrich Abram
      Freie Universitaet Berlin
      Institute of Chemistry and Biochemistry
      Fabeckstrasse 34-36
      D-14195 Berlin
      Germany
;
_publ_contact_author_email ulrich.abram@fu-berlin.de
_publ_contact_author_fax '049 30 838 52676'
_publ_contact_author_phone '049 30 838 54002'
_publ_section_title
;
 Hexafluoridotechnetate(IV) Revisited
;
_journal_name_full 'Inorganic Chemistry'
_journal_page_first 7094
_journal_page_last 7099
_journal_paper_doi 10.1021/ic400775e
_journal_volume 52
_journal_year 2013
_chemical_formula_moiety 'Tc F6, 2(K)'
_chemical_formula_sum 'F6 K2 Tc'
_chemical_formula_weight 290.18
_chemical_name_common 'Potassium hexafluorotechnetate(IV)'
_chemical_name_systematic 'Potassium hexafluorotechnetate(IV)'
_space_group_IT_number 164
_symmetry_cell_setting trigonal
_symmetry_space_group_name_Hall '-P 3 2"'
_symmetry_space_group_name_H-M 'P -3 m 1'
_atom_sites_solution_primary direct
_atom_sites_solution_secondary difmap
_audit_creation_method SHELXL-97
_cell_angle_alpha 90.00
_cell_angle_beta 90.00
_cell_angle_gamma 120.000(12)
_cell_formula_units_Z 1
_cell_length_a 5.7960(10)
_cell_length_b 5.7960(10)
_cell_length_c 4.6135(10)
_cell_measurement_reflns_used 25
_cell_measurement_temperature 213(2)
_cell_measurement_theta_max 22.04
_cell_measurement_theta_min 4.06
_cell_volume 134.22(5)
_computing_cell_refinement SET4
_computing_data_collection CAD4
_computing_data_reduction 'HELENA, PLATON'
_computing_molecular_graphics DIAMOND
_computing_publication_material WINGX
_computing_structure_refinement 'SHELXL-97 (Sheldrick, 2008)'
_computing_structure_solution 'SHELXS-97 (Sheldrick, 2008)'
_diffrn_ambient_temperature 213(2)
_diffrn_measured_fraction_theta_full 1.000
_diffrn_measured_fraction_theta_max 1.000
_diffrn_measurement_device_type CAD4
_diffrn_measurement_method 'Omega scans'
_diffrn_radiation_monochromator graphite
_diffrn_radiation_source 'fine-focus sealed tube'
_diffrn_radiation_type MoK\a
_diffrn_radiation_wavelength 0.71073
_diffrn_reflns_av_R_equivalents 0.0389
_diffrn_reflns_av_sigmaI/netI 0.0166
_diffrn_reflns_limit_h_max 7
_diffrn_reflns_limit_h_min -7
_diffrn_reflns_limit_k_max 7
_diffrn_reflns_limit_k_min -7
_diffrn_reflns_limit_l_max 5
_diffrn_reflns_limit_l_min -5
_diffrn_reflns_number 1168
_diffrn_reflns_theta_full 26.86
_diffrn_reflns_theta_max 26.86
_diffrn_reflns_theta_min 4.06
_diffrn_standards_interval_count 100
_diffrn_standards_interval_time 3600
_diffrn_standards_number 3
_exptl_absorpt_coefficient_mu 4.268
_exptl_absorpt_correction_T_max 0.4734
_exptl_absorpt_correction_T_min 0.3025
_exptl_absorpt_correction_type psi-scan
_exptl_absorpt_process_details 'HELENA, PLATON'
_exptl_crystal_colour colourless
_exptl_crystal_density_diffrn 3.590
_exptl_crystal_description plate
_exptl_crystal_F_000 135
_exptl_crystal_size_max 0.25
_exptl_crystal_size_mid 0.10
_exptl_crystal_size_min 0.05
_refine_diff_density_max 0.501
_refine_diff_density_min -0.492
_refine_diff_density_rms 0.137
_refine_ls_extinction_coef 0.090(10)
_refine_ls_extinction_expression Fc^*^=kFc[1+0.001xFc^2^\l^3^/sin(2\q)]^-1/4^
_refine_ls_extinction_method SHELXL
_refine_ls_goodness_of_fit_ref 1.145
_refine_ls_matrix_type full
_refine_ls_number_parameters 13
_refine_ls_number_reflns 130
_refine_ls_number_restraints 0
_refine_ls_restrained_S_all 1.145
_refine_ls_R_factor_all 0.0141
_refine_ls_R_factor_gt 0.0136
_refine_ls_shift/su_max 0.000
_refine_ls_shift/su_mean 0.000
_refine_ls_structure_factor_coef Fsqd
_refine_ls_weighting_details 'calc w=1/[\s^2^(Fo^2^)+(0.0174P)^2^+0.0426P] where P=(Fo^2^+2Fc^2^)/3'
_refine_ls_weighting_scheme calc
_refine_ls_wR_factor_gt 0.0285
_refine_ls_wR_factor_ref 0.0285
_reflns_number_gt 127
_reflns_number_total 130
_reflns_threshold_expression >2\s(I)
_cod_data_source_file ic400775e_si_001_4.cif
_cod_data_source_block k2tcf6
_cod_original_cell_volume 134.22(4)
_cod_database_code 4335230

loop_
_symmetry_equiv_pos_as_xyz
'x, y, z'
'-y, x-y, z'
'y, x, -z'
'-x+y, -x, z'
'-x, -x+y, -z'
'x-y, -y, -z'
'-x, -y, -z'
'y, -x+y, -z'
'-y, -x, z'
'x-y, x, -z'
'x, x-y, z'
'-x+y, y, z'

loop_
_atom_site_label
_atom_site_type_symbol
_atom_site_fract_x
_atom_site_fract_y
_atom_site_fract_z
_atom_site_U_iso_or_equiv
_atom_site_adp_type
_atom_site_occupancy
_atom_site_symmetry_multiplicity
_atom_site_calc_flag
_atom_site_refinement_flags
Tc1 Tc 0.0000 0.0000 0.0000 0.0084(2) Uani 1 12 d S
K1 K 0.3333 0.6667 0.29931(19) 0.0153(2) Uani 1 6 d S
F1 F 0.3220(2) 0.16098(11) 0.2280(2) 0.0174(3) Uani 1 2 d S

loop_
_atom_site_aniso_label
_atom_site_aniso_U_11
_atom_site_aniso_U_22
_atom_site_aniso_U_33
_atom_site_aniso_U_23
_atom_site_aniso_U_13
_atom_site_aniso_U_12
Tc1 0.0078(2) 0.0078(2) 0.0098(3) 0.000 0.000 0.00388(10)
K1 0.0142(3) 0.0142(3) 0.0173(4) 0.000 0.000 0.00712(14)
F1 0.0124(6) 0.0188(5) 0.0189(6) -0.0024(2) -0.0049(4) 0.0062(3)

loop_
_atom_type_symbol
_atom_type_description
_atom_type_scat_dispersion_real
_atom_type_scat_dispersion_imag
_atom_type_scat_source
F F 0.0170 0.0100 'International Tables Vol C Tables 4.2.6.8 and 6.1.1.4'
K K 0.2010 0.2490 'International Tables Vol C Tables 4.2.6.8 and 6.1.1.4'
Tc Tc -1.4390 0.7590 'International Tables Vol C Tables 4.2.6.8 and 6.1.1.4'

loop_
_geom_angle_atom_site_label_1
_geom_angle_atom_site_label_2
_geom_angle_atom_site_label_3
_geom_angle
_geom_angle_site_symmetry_1
_geom_angle_site_symmetry_3
F1 Tc1 F1 180.00(5) 7 .
F1 Tc1 F1 93.07(5) 7 8
F1 Tc1 F1 86.93(5) . 8
F1 Tc1 F1 93.07(5) 7 3
F1 Tc1 F1 86.93(5) . 3
F1 Tc1 F1 93.07(5) 8 3
F1 Tc1 F1 86.93(5) 7 9
F1 Tc1 F1 93.07(5) . 9
F1 Tc1 F1 86.93(5) 8 9
F1 Tc1 F1 180.000(14) 3 9
F1 Tc1 F1 86.93(5) 7 2
F1 Tc1 F1 93.07(5) . 2
F1 Tc1 F1 180.00(6) 8 2
F1 Tc1 F1 86.93(5) 3 2
F1 Tc1 F1 93.07(5) 9 2
F1 Tc1 K1 126.545(7) 7 1_545
F1 Tc1 K1 53.455(7) . 1_545
F1 Tc1 K1 55.48(4) 8 1_545
F1 Tc1 K1 126.545(7) 3 1_545
F1 Tc1 K1 53.455(7) 9 1_545
F1 Tc1 K1 124.52(4) 2 1_545
F1 Tc1 K1 53.455(7) 7 7_565
F1 Tc1 K1 126.545(7) . 7_565
F1 Tc1 K1 124.52(4) 8 7_565
F1 Tc1 K1 53.455(7) 3 7_565
F1 Tc1 K1 126.545(7) 9 7_565
F1 Tc1 K1 55.48(4) 2 7_565
K1 Tc1 K1 180.0 1_545 7_565
F1 Tc1 K1 53.455(7) 7 7
F1 Tc1 K1 126.545(7) . 7
F1 Tc1 K1 53.455(7) 8 7
F1 Tc1 K1 124.52(4) 3 7
F1 Tc1 K1 55.48(4) 9 7
F1 Tc1 K1 126.545(7) 2 7
K1 Tc1 K1 73.635(15) 1_545 7
K1 Tc1 K1 106.365(15) 7_565 7
F1 Tc1 K1 126.545(7) 7 .
F1 Tc1 K1 53.455(7) . .
F1 Tc1 K1 126.545(7) 8 .
F1 Tc1 K1 55.48(4) 3 .
F1 Tc1 K1 124.52(4) 9 .
F1 Tc1 K1 53.455(7) 2 .
K1 Tc1 K1 106.365(15) 1_545 .
K1 Tc1 K1 73.635(15) 7_565 .
K1 Tc1 K1 180.0 7 .
F1 Tc1 K1 55.48(4) 7 1_445
F1 Tc1 K1 124.52(4) . 1_445
F1 Tc1 K1 126.545(7) 8 1_445
F1 Tc1 K1 126.545(7) 3 1_445
F1 Tc1 K1 53.455(7) 9 1_445
F1 Tc1 K1 53.455(7) 2 1_445
K1 Tc1 K1 106.365(15) 1_545 1_445
K1 Tc1 K1 73.635(15) 7_565 1_445
K1 Tc1 K1 73.635(15) 7 1_445
K1 Tc1 K1 106.365(15) . 1_445
F1 Tc1 K1 124.52(4) 7 7_665
F1 Tc1 K1 55.48(4) . 7_665
F1 Tc1 K1 53.455(7) 8 7_665
F1 Tc1 K1 53.455(7) 3 7_665
F1 Tc1 K1 126.545(7) 9 7_665
F1 Tc1 K1 126.545(7) 2 7_665
K1 Tc1 K1 73.635(15) 1_545 7_665
K1 Tc1 K1 106.365(15) 7_565 7_665
K1 Tc1 K1 106.365(15) 7 7_665
K1 Tc1 K1 73.635(15) . 7_665
K1 Tc1 K1 180.0 1_445 7_665
F1 K1 F1 65.13(4) 8_566 7_666
F1 K1 F1 65.13(4) 8_566 3_556
F1 K1 F1 65.13(4) 7_666 3_556
F1 K1 F1 63.10(4) 8_566 1_565
F1 K1 F1 95.77(2) 7_666 1_565
F1 K1 F1 128.10(3) 3_556 1_565
F1 K1 F1 63.10(4) 8_566 9_565
F1 K1 F1 128.10(3) 7_666 9_565
F1 K1 F1 95.77(2) 3_556 9_565
F1 K1 F1 57.34(4) 1_565 9_565
F1 K1 F1 95.77(2) 8_566 2_665
F1 K1 F1 63.10(4) 7_666 2_665
F1 K1 F1 128.10(3) 3_556 2_665
F1 K1 F1 61.82(4) 1_565 2_665
F1 K1 F1 118.746(11) 9_565 2_665
F1 K1 F1 95.77(2) 8_566 2
F1 K1 F1 128.10(3) 7_666 2
F1 K1 F1 63.10(4) 3_556 2
F1 K1 F1 118.746(11) 1_565 2
F1 K1 F1 61.82(4) 9_565 2
F1 K1 F1 166.86(6) 2_665 2
F1 K1 F1 128.10(3) 8_566 9_665
F1 K1 F1 63.10(4) 7_666 9_665
F1 K1 F1 95.77(2) 3_556 9_665
F1 K1 F1 118.746(11) 1_565 9_665
F1 K1 F1 166.86(6) 9_565 9_665
F1 K1 F1 57.34(4) 2_665 9_665
F1 K1 F1 118.746(11) 2 9_665
F1 K1 F1 128.10(3) 8_566 .
F1 K1 F1 95.77(2) 7_666 .
F1 K1 F1 63.10(4) 3_556 .
F1 K1 F1 166.86(6) 1_565 .
F1 K1 F1 118.746(11) 9_565 .
F1 K1 F1 118.746(11) 2_665 .
F1 K1 F1 57.34(4) 2 .
F1 K1 F1 61.82(4) 9_665 .
F1 K1 F1 106.15(4) 8_566 8_565
F1 K1 F1 144.935(16) 7_666 8_565
F1 K1 F1 144.935(16) 3_556 8_565
F1 K1 F1 53.40(4) 1_565 8_565
F1 K1 F1 53.40(4) 9_565 8_565
F1 K1 F1 85.38(3) 2_665 8_565
F1 K1 F1 85.38(3) 2 8_565
F1 K1 F1 113.65(3) 9_665 8_565
F1 K1 F1 113.65(3) . 8_565
F1 K1 F1 144.935(16) 8_566 3
F1 K1 F1 144.935(16) 7_666 3
F1 K1 F1 106.15(4) 3_556 3
F1 K1 F1 113.65(3) 1_565 3
F1 K1 F1 85.38(3) 9_565 3
F1 K1 F1 113.65(3) 2_665 3
F1 K1 F1 53.40(4) 2 3
F1 K1 F1 85.38(3) 9_665 3
F1 K1 F1 53.40(4) . 3
F1 K1 F1 60.26(4) 8_565 3
F1 K1 F1 144.935(16) 8_566 7_665
F1 K1 F1 106.15(4) 7_666 7_665
F1 K1 F1 144.935(16) 3_556 7_665
F1 K1 F1 85.38(3) 1_565 7_665
F1 K1 F1 113.65(3) 9_565 7_665
F1 K1 F1 53.40(4) 2_665 7_665
F1 K1 F1 113.65(3) 2 7_665
F1 K1 F1 53.40(4) 9_665 7_665
F1 K1 F1 85.38(3) . 7_665
F1 K1 F1 60.26(4) 8_565 7_665
F1 K1 F1 60.26(4) 3 7_665
Tc1 F1 K1 161.49(6) . 7_666
Tc1 F1 K1 94.47(2) . 1_545
K1 F1 K1 84.23(2) 7_666 1_545
Tc1 F1 K1 94.47(2) . .
K1 F1 K1 84.23(2) 7_666 .
K1 F1 K1 166.86(6) 1_545 .
Tc1 F1 K1 92.36(4) . 7_665
K1 F1 K1 106.15(4) 7_666 7_665
K1 F1 K1 94.62(3) 1_545 7_665
K1 F1 K1 94.62(3) . 7_665

loop_
_geom_bond_atom_site_label_1
_geom_bond_atom_site_label_2
_geom_bond_distance
_geom_bond_site_symmetry_2
Tc1 F1 1.9283(11) 7
Tc1 F1 1.9283(11) .
Tc1 F1 1.9283(11) 8
Tc1 F1 1.9283(11) 3
Tc1 F1 1.9283(11) 9
Tc1 F1 1.9283(11) 2
Tc1 K1 3.6200(6) 1_545
Tc1 K1 3.6200(6) 7_565
Tc1 K1 3.6200(6) 7
Tc1 K1 3.6200(6) .
Tc1 K1 3.6200(6) 1_445
Tc1 K1 3.6200(6) 7_665
K1 F1 2.7838(13) 8_566
K1 F1 2.7838(13) 7_666
K1 F1 2.7838(13) 3_556
K1 F1 2.9172(5) 1_565
K1 F1 2.9172(5) 9_565
K1 F1 2.9172(5) 2_665
K1 F1 2.9172(5) 2
K1 F1 2.9172(5) 9_665
K1 F1 2.9172(5) .
K1 F1 2.9853(14) 8_565
K1 F1 2.9853(14) 3
K1 F1 2.9853(14) 7_665
F1 K1 2.7838(13) 7_666
F1 K1 2.9172(5) 1_545
F1 K1 2.9853(14) 7_665
